data_8101985
loop_
_publ_author_name
'Ernst, R. D.'
'Kulsomphob, V.'
'Arif, A. M.'

_publ_section_title
;
Crystal structure of (\h^5^-2,4-dimethylpentadienyl)[\h
^2^-rel-(aR)-a-[[(1R,5E)-5-[(1,1-dimethylethyl)imino]-1,3-dimethyl-
2-cyclopenten-1-yl]methyl]-N-(1-methylethyl)-benzenemethanaminato-
\kN][2-(isocyano-\kC)-2-methyl-propane]zirconium, Zr(C~7~H~11~)
(C~22~H~33~N~2~)(C~4~H~9~NC)
;
_journal_issue 3
_journal_name_full 'Zeitschrift f\"ur Kristallographie - New Crystal Structures'
_journal_page_first 293
_journal_page_last 295
_journal_volume 221
_journal_year 2006
_chemical_formula_structural Zr(C7H11)(C22H33N2)(C4H9NC)
_chemical_formula_sum 'C34 H53 N3 Zr'
_chemical_formula_weight 595.042
_chemical_name_systematic
;
(\h^5^-2,4-dimethylpentadienyl)[\h^2^-rel-(aR)-a-[[(1R,5E)-5-[(1,1-
dimethylethyl)imino]-1,3-dimethyl-2-cyclopenten-1-yl]methyl]-N-
(1-methylethyl)benzenemethanaminato-\kN][2-(isocyano-\kC)-2-methylpropane]-
zirconium
;
_space_group_IT_number 2
_symmetry_cell_setting triclinic
_symmetry_space_group_name_Hall '-P 1'
_symmetry_space_group_name_H-M 'P -1'
_atom_sites_solution_hydrogens geom
_atom_sites_solution_primary direct
_atom_sites_solution_secondary difmap
_cell_angle_alpha 82.60(2)
_cell_angle_beta 82.88(3)
_cell_angle_gamma 86.66(2)
_cell_formula_units_Z 2
_cell_length_a 10.752(4)
_cell_length_b 12.245(3)
_cell_length_c 12.720(5)
_cell_measurement_temperature 173
_cell_volume 1646.4(10)
_computing_cell_refinement CAD4
_computing_data_collection CAD4
_computing_data_reduction CAD4
_computing_molecular_graphics Ortep
_computing_structure_refinement 'SHELXL-97 (Sheldrick, 1997)'
_computing_structure_solution SIR92
_diffrn_ambient_temperature 173
_diffrn_measurement_device_type 'Nonius CAD4'
_diffrn_measurement_method theta/2theta
_diffrn_radiation_monochromator graphite
_diffrn_radiation_source 'fine-focus sealed tube'
_diffrn_radiation_type MoK\a
_diffrn_radiation_wavelength 0.71073
_diffrn_reflns_limit_h_max 12
_diffrn_reflns_limit_h_min 0
_diffrn_reflns_limit_k_max 14
_diffrn_reflns_limit_k_min -14
_diffrn_reflns_limit_l_max 15
_diffrn_reflns_limit_l_min -15
_diffrn_reflns_number 6105
_diffrn_reflns_theta_max 25.0
_diffrn_reflns_theta_min 2.0
_diffrn_standards_decay_% <2.0
_exptl_absorpt_coefficient_mu 0.3511
_exptl_absorpt_correction_T_max 0.999438
_exptl_absorpt_correction_T_min 0.914680
_exptl_absorpt_correction_type psi-scan
_exptl_absorpt_process_details 'psi-scan (Mathews, F.S. Acta Crystallogr. 1968, A24, 351.)'
_exptl_crystal_colour orange
_exptl_crystal_density_diffrn 1.200
_exptl_crystal_density_method 'not measured'
_exptl_crystal_description prism
_exptl_crystal_F_000 636
_exptl_crystal_size_max 0.48
_exptl_crystal_size_mid 0.42
_exptl_crystal_size_min 0.27
_refine_diff_density_max 1.102
_refine_ls_extinction_method none
_refine_ls_hydrogen_treatment mixed
_refine_ls_matrix_type full
_refine_ls_number_parameters 377
_refine_ls_number_reflns 5198
_refine_ls_number_restraints 0
_refine_ls_R_factor_gt 0.0601
_refine_ls_shift/su_max 0.001
_refine_ls_shift/su_mean 0.000
_refine_ls_structure_factor_coef Fsqd
_refine_ls_weighting_details 'ignorance factor, p = 0.04'
_refine_ls_weighting_scheme 'non-Poisson contribution'
_refine_ls_wR_factor_ref 0.0773
_reflns_number_gt 5198
_reflns_number_total 5770
_reflns_threshold_expression >3sigma(I)
_cod_data_source_file 1267-1796.cff
_cod_data_source_block shelxl
_cod_original_cell_volume 1646.36
_cod_original_sg_symbol_H-M P-1
_cod_database_code 8101985

loop_
_symmetry_equiv_pos_as_xyz
'x, y, z'
'-x, -y, -z'

loop_
_atom_site_label
_atom_site_type_symbol
_atom_site_fract_x
_atom_site_fract_y
_atom_site_fract_z
_atom_site_U_iso_or_equiv
_atom_site_adp_type
_atom_site_occupancy
_atom_site_symmetry_multiplicity
_atom_site_Wyckoff_symbol
_atom_site_calc_flag
_atom_site_refinement_flags
_atom_site_disorder_assembly
_atom_site_disorder_group
Zr1 Zr 0.21882(5) 0.32028(4) 0.25158(4) 0.0169(1) Uani 1 2 i d . . .
N1 N 0.1296(4) 0.1736(3) 0.2977(3) 0.019(1) Uani 1 2 i d . . .
N2 N 0.3983(4) 0.2660(3) 0.2729(3) 0.018(1) Uani 1 2 i d . . .
N3 N 0.2539(5) 0.2550(4) -0.0175(3) 0.027(1) Uani 1 2 i d . . .
C1 C 0.2948(5) 0.0720(4) 0.4037(4) 0.022(1) Uani 1 2 i d . . .
H1A H 0.358(6) 0.063(6) 0.355(5) 0.05 Uiso 1 2 i d . . .
H1B H 0.300(6) 0.006(5) 0.460(5) 0.05 Uiso 1 2 i d . . .
C2 C 0.3118(5) 0.1731(4) 0.4603(4) 0.022(1) Uani 1 2 i d . . .
C3 C 0.4233(5) 0.1641(5) 0.5241(4) 0.028(1) Uani 1 2 i d . . .
H3 H 0.455(6) 0.094(6) 0.564(5) 0.05 Uiso 1 2 i d . . .
C4 C 0.4763(5) 0.2611(5) 0.5196(4) 0.029(1) Uani 1 2 i d . . .
C5 C 0.4093(5) 0.3484(4) 0.4482(4) 0.026(1) Uani 1 2 i d . . .
H5A H 0.474(6) 0.404(6) 0.399(5) 0.05 Uiso 1 2 i d . . .
H5B H 0.340(6) 0.388(6) 0.506(5) 0.05 Uiso 1 2 i d . . .
C6 C 0.3443(5) 0.2786(4) 0.3788(4) 0.020(1) Uani 1 2 i d . . .
C7 C 0.1721(5) 0.0674(4) 0.3544(4) 0.020(1) Uani 1 2 i d . . .
H7 H 0.107(6) 0.047(6) 0.415(5) 0.05 Uiso 1 2 i d . . .
C8 C 0.1952(6) 0.1939(5) 0.5370(4) 0.029(1) Uani 1 2 i d . . .
H8A H 0.1781 0.1289 0.5849 0.05 Uiso 1 2 i d . . .
H8B H 0.2087 0.2523 0.5761 0.05 Uiso 1 2 i d . . .
H8C H 0.1258 0.2133 0.4977 0.05 Uiso 1 2 i d . . .
C9 C 0.5804(6) 0.2880(6) 0.5775(5) 0.044(1) Uani 1 2 i d . . .
H9A H 0.5985 0.3634 0.5586 0.05 Uiso 1 2 i d . . .
H9B H 0.5562 0.2742 0.6522 0.05 Uiso 1 2 i d . . .
H9C H 0.6529 0.2433 0.5585 0.05 Uiso 1 2 i d . . .
C10 C 0.1907(5) -0.0256(4) 0.2832(4) 0.023(1) Uani 1 2 i d . . .
C11 C 0.1347(6) -0.1264(5) 0.3155(5) 0.032(1) Uani 1 2 i d . . .
H11 H 0.0816 -0.1375 0.3811 0.05 Uiso 1 2 i d . . .
C12 C 0.1574(7) -0.2114(5) 0.2502(5) 0.042(1) Uani 1 2 i d . . .
H12 H 0.1210 -0.2806 0.2730 0.05 Uiso 1 2 i d . . .
C13 C 0.2305(7) -0.1959(5) 0.1549(5) 0.047(1) Uani 1 2 i d . . .
H13 H 0.2436 -0.2535 0.1107 0.05 Uiso 1 2 i d . . .
C14 C 0.2857(7) -0.0962(5) 0.1223(5) 0.041(1) Uani 1 2 i d . . .
H14 H 0.3368 -0.0849 0.0556 0.05 Uiso 1 2 i d . . .
C15 C 0.2663(6) -0.0122(4) 0.1873(5) 0.029(1) Uani 1 2 i d . . .
H15 H 0.3059 0.0556 0.1650 0.05 Uiso 1 2 i d . . .
C16 C 0.0016(5) 0.1812(4) 0.2702(4) 0.024(1) Uani 1 2 i d . . .
H16 H -0.0077 0.2570 0.2437 0.05 Uiso 1 2 i d . . .
C17 C -0.0221(5) 0.1171(5) 0.1785(5) 0.034(1) Uani 1 2 i d . . .
H17A H -0.1077 0.1271 0.1666 0.05 Uiso 1 2 i d . . .
H17B H 0.0295 0.1436 0.1153 0.05 Uiso 1 2 i d . . .
H17C H -0.0025 0.0408 0.1969 0.05 Uiso 1 2 i d . . .
C18 C -0.0972(6) 0.1556(6) 0.3661(5) 0.036(1) Uani 1 2 i d . . .
H18A H -0.0816 0.1955 0.4220 0.05 Uiso 1 2 i d . . .
H18B H -0.1781 0.1765 0.3458 0.05 Uiso 1 2 i d . . .
H18C H -0.0932 0.0788 0.3900 0.05 Uiso 1 2 i d . . .
C19 C 0.5301(5) 0.2481(4) 0.2279(4) 0.027(1) Uani 1 2 i d . . .
C20 C 0.6167(5) 0.3347(5) 0.2528(5) 0.032(1) Uani 1 2 i d . . .
H20A H 0.7000 0.3194 0.2221 0.05 Uiso 1 2 i d . . .
H20B H 0.5887 0.4059 0.2237 0.05 Uiso 1 2 i d . . .
H20C H 0.6148 0.3321 0.3279 0.05 Uiso 1 2 i d . . .
C21 C 0.5339(6) 0.2576(6) 0.1068(5) 0.036(1) Uani 1 2 i d . . .
H21A H 0.5006 0.3282 0.0809 0.05 Uiso 1 2 i d . . .
H21B H 0.6181 0.2484 0.0755 0.05 Uiso 1 2 i d . . .
H21C H 0.4851 0.2021 0.0885 0.05 Uiso 1 2 i d . . .
C22 C 0.5844(5) 0.1333(5) 0.2659(5) 0.033(1) Uani 1 2 i d . . .
H22A H 0.5318 0.0788 0.2510 0.05 Uiso 1 2 i d . . .
H22B H 0.6661 0.1230 0.2295 0.05 Uiso 1 2 i d . . .
H22C H 0.5888 0.1269 0.3405 0.05 Uiso 1 2 i d . . .
C23 C 0.2482(5) 0.2773(4) 0.0675(4) 0.025(1) Uani 1 2 i d . . .
C24 C 0.2632(7) 0.2279(5) -0.1279(4) 0.038(1) Uani 1 2 i d . . .
C25 C 0.138(1) 0.208(1) -0.1484(8) 0.198(53) Uani 1 2 i d . . .
H25A H 0.1399 0.1900 -0.2192 0.05 Uiso 1 2 i d . . .
H25B H 0.1054 0.1482 -0.0993 0.05 Uiso 1 2 i d . . .
H25C H 0.0852 0.2721 -0.1403 0.05 Uiso 1 2 i d . . .
C26 C 0.306(2) 0.3245(9) -0.2003(6) 0.116(50) Uani 1 2 i d . . .
H26A H 0.2476 0.3849 -0.1906 0.05 Uiso 1 2 i d . . .
H26B H 0.3858 0.3426 -0.1852 0.05 Uiso 1 2 i d . . .
H26C H 0.3113 0.3087 -0.2719 0.05 Uiso 1 2 i d . . .
C27 C 0.346(2) 0.135(1) -0.1389(8) 0.217(50) Uani 1 2 i d . . .
H27A H 0.4272 0.1522 -0.1247 0.05 Uiso 1 2 i d . . .
H27B H 0.3165 0.0747 -0.0897 0.05 Uiso 1 2 i d . . .
H27C H 0.3509 0.1168 -0.2096 0.05 Uiso 1 2 i d . . .
C28 C 0.1422(6) 0.4627(5) 0.3776(4) 0.034(1) Uani 1 2 i d . . .
H28A H 0.225(6) 0.495(6) 0.368(5) 0.05 Uiso 1 2 i d . . .
H28B H 0.125(6) 0.439(6) 0.442(5) 0.05 Uiso 1 2 i d . . .
C29 C 0.0543(6) 0.4710(4) 0.3052(4) 0.029(1) Uani 1 2 i d . . .
C30 C 0.0866(6) 0.4887(4) 0.1917(4) 0.030(1) Uani 1 2 i d . . .
H30 H 0.024(6) 0.484(6) 0.155(5) 0.05 Uiso 1 2 i d . . .
C31 C 0.2028(6) 0.5152(4) 0.1283(5) 0.031(1) Uani 1 2 i d . . .
C32 C 0.3173(6) 0.5196(5) 0.1620(5) 0.037(1) Uani 1 2 i d . . .
H32A H 0.388(6) 0.525(6) 0.113(5) 0.05 Uiso 1 2 i d . . .
H32B H 0.342(6) 0.518(6) 0.228(5) 0.05 Uiso 1 2 i d . . .
C33 C -0.0807(6) 0.4490(6) 0.3447(5) 0.043(1) Uani 1 2 i d . . .
H33A H -0.1285 0.4579 0.2860 0.05 Uiso 1 2 i d . . .
H33B H -0.0865 0.3757 0.3796 0.05 Uiso 1 2 i d . . .
H33C H -0.1121 0.4994 0.3935 0.05 Uiso 1 2 i d . . .
C34 C 0.1968(7) 0.5334(5) 0.0089(5) 0.043(1) Uani 1 2 i d . . .
H34A H 0.1126 0.5283 -0.0049 0.05 Uiso 1 2 i d . . .
H34B H 0.2255 0.6043 -0.0191 0.05 Uiso 1 2 i d . . .
H34C H 0.2484 0.4787 -0.0241 0.05 Uiso 1 2 i d . . .

loop_
_atom_site_aniso_label
_atom_site_aniso_U_11
_atom_site_aniso_U_22
_atom_site_aniso_U_33
_atom_site_aniso_U_23
_atom_site_aniso_U_13
_atom_site_aniso_U_12
Zr1 0.0241(2) 0.0128(2) 0.0139(2) -0.0033(2) -0.0039(2) -0.0017(2)
N1 0.019(2) 0.020(2) 0.017(2) -0.003(2) 0.004(2) -0.004(2)
N2 0.028(2) 0.016(2) 0.010(2) -0.001(2) -0.003(2) -0.006(2)
N3 0.039(2) 0.024(2) 0.018(2) -0.005(2) -0.004(2) -0.003(2)
C1 0.027(3) 0.016(2) 0.024(2) -0.001(2) -0.002(2) -0.004(2)
C2 0.031(3) 0.019(2) 0.017(2) 0.001(2) -0.006(2) -0.005(2)
C3 0.032(3) 0.028(3) 0.024(2) -0.001(2) -0.009(2) 0.000(2)
C4 0.031(3) 0.035(3) 0.022(2) -0.008(2) -0.009(2) -0.003(2)
C5 0.031(3) 0.025(2) 0.023(2) -0.007(2) -0.010(2) -0.006(2)
C6 0.025(2) 0.016(2) 0.019(2) -0.005(2) -0.002(2) -0.006(2)
C7 0.025(2) 0.015(2) 0.019(2) 0.001(2) -0.000(2) -0.005(2)
C8 0.035(3) 0.033(3) 0.020(2) -0.004(2) -0.001(2) -0.009(2)
C9 0.045(3) 0.049(4) 0.037(3) -0.005(3) -0.020(2) -0.011(3)
C10 0.026(2) 0.015(2) 0.029(3) -0.002(2) -0.008(2) -0.005(2)
C11 0.043(3) 0.021(3) 0.033(3) 0.003(2) -0.010(2) -0.012(2)
C12 0.061(4) 0.015(2) 0.050(3) -0.003(2) -0.014(3) -0.010(3)
C13 0.071(4) 0.023(3) 0.046(3) -0.015(2) -0.009(3) -0.001(3)
C14 0.063(4) 0.027(3) 0.034(3) -0.010(2) 0.004(3) 0.004(3)
C15 0.035(3) 0.018(2) 0.033(3) -0.006(2) 0.002(2) -0.001(2)
C16 0.027(3) 0.021(2) 0.024(2) -0.001(2) -0.007(2) -0.004(2)
C17 0.025(3) 0.036(3) 0.040(3) -0.011(2) -0.009(2) -0.006(2)
C18 0.028(3) 0.047(3) 0.033(3) 0.001(3) -0.003(3) -0.004(2)
C19 0.023(2) 0.027(3) 0.030(3) -0.005(2) -0.004(2) -0.007(2)
C20 0.030(3) 0.037(3) 0.030(3) -0.002(2) -0.003(2) -0.013(2)
C21 0.028(3) 0.054(3) 0.027(3) -0.012(3) 0.004(2) -0.008(3)
C22 0.020(3) 0.032(3) 0.048(3) -0.010(3) 0.002(2) -0.001(2)
C23 0.036(3) 0.018(2) 0.020(2) -0.000(2) -0.004(2) -0.004(2)
C24 0.060(4) 0.042(3) 0.012(2) -0.014(2) -0.002(3) -0.008(2)
C25 0.126(7) 0.41(1) 0.059(4) -0.120(5) 0.032(5) -0.149(7)
C26 0.25(1) 0.076(6) 0.021(4) -0.014(4) 0.011(6) -0.040(8)
C27 0.43(2) 0.180(7) 0.042(5) -0.054(5) -0.069(7) 0.225(7)
C28 0.053(3) 0.023(3) 0.025(3) -0.011(2) -0.009(2) 0.008(3)
C29 0.039(3) 0.019(2) 0.029(3) -0.012(2) -0.007(2) 0.008(2)
C30 0.044(3) 0.017(2) 0.029(3) -0.006(2) -0.012(2) 0.004(2)
C31 0.053(3) 0.011(2) 0.030(3) 0.001(2) -0.014(2) -0.001(2)
C32 0.055(4) 0.021(3) 0.035(3) 0.000(2) -0.004(3) -0.010(3)
C33 0.044(3) 0.043(3) 0.042(3) -0.018(3) -0.004(3) 0.014(3)
C34 0.070(4) 0.026(3) 0.033(3) 0.006(3) -0.009(3) -0.002(3)

loop_
_atom_type_symbol
_atom_type_description
_atom_type_scat_dispersion_real
_atom_type_scat_dispersion_imag
_atom_type_scat_source
C C 0.0033 0.0016 'International Tables Vol C Tables 4.2.6.8 and 6.1.1.4'
H H 0.0000 0.0000 'International Tables Vol C Tables 4.2.6.8 and 6.1.1.4'
N N 0.0061 0.0033 'International Tables Vol C Tables 4.2.6.8 and 6.1.1.4'
Zr Zr -2.9673 0.5597 'International Tables Vol C Tables 4.2.6.8 and 6.1.1.4'

loop_
_geom_angle_atom_site_label_1
_geom_angle_atom_site_label_2
_geom_angle_atom_site_label_3
_geom_angle
_geom_angle_site_symmetry_1
_geom_angle_site_symmetry_3
_geom_angle_publ_flag
N1 Zr1 N2 99.1(2) . . ?
N1 Zr1 C6 90.6(2) . . ?
N1 Zr1 C23 89.2(2) . . ?
N2 Zr1 C6 38.7(2) . . ?
N2 Zr1 C23 91.3(2) . . ?
C6 Zr1 C23 129.1(2) . . ?
Zr1 N1 C7 131.5(3) . . ?
Zr1 N1 C16 111.7(3) . . ?
C7 N1 C16 116.8(4) . . ?
Zr1 N2 C6 77.6(3) . . ?
Zr1 N2 C19 149.5(3) . . ?
C6 N2 C19 131.1(4) . . ?
C23 N3 C24 178.9(5) . . ?
C2 C1 C7 117.6(5) . . ?
C1 C2 C3 115.2(5) . . ?
C1 C2 C6 112.2(4) . . ?
C1 C2 C8 109.7(4) . . ?
C3 C2 C6 100.8(4) . . ?
C3 C2 C8 107.2(4) . . ?
C6 C2 C8 111.5(4) . . ?
C2 C3 C4 111.9(5) . . ?
C3 C4 C5 109.8(5) . . ?
C3 C4 C9 128.1(6) . . ?
C5 C4 C9 122.0(5) . . ?
C4 C5 C6 102.7(4) . . ?
Zr1 C6 N2 63.8(3) . . ?
Zr1 C6 C2 116.1(3) . . ?
Zr1 C6 C5 133.7(4) . . ?
N2 C6 C2 119.5(4) . . ?
N2 C6 C5 120.2(4) . . ?
C2 C6 C5 101.4(4) . . ?
N1 C7 C1 114.3(4) . . ?
N1 C7 C10 113.0(4) . . ?
C1 C7 C10 106.9(4) . . ?
C7 C10 C11 120.9(5) . . ?
C7 C10 C15 120.4(5) . . ?
C11 C10 C15 118.7(5) . . ?
C10 C11 C12 119.5(6) . . ?
C11 C12 C13 120.9(6) . . ?
C12 C13 C14 119.8(6) . . ?
C13 C14 C15 119.8(6) . . ?
C10 C15 C14 121.2(5) . . ?
N1 C16 C17 115.9(5) . . ?
N1 C16 C18 113.6(4) . . ?
C17 C16 C18 110.2(5) . . ?
N2 C19 C20 112.9(5) . . ?
N2 C19 C21 107.7(4) . . ?
N2 C19 C22 112.6(4) . . ?
C20 C19 C21 107.4(5) . . ?
C20 C19 C22 108.5(5) . . ?
C21 C19 C22 107.6(5) . . ?
Zr1 C23 N3 175.5(5) . . ?
N3 C24 C25 107.1(6) . . ?
N3 C24 C26 108.3(5) . . ?
N3 C24 C27 109.4(6) . . ?
C25 C24 C26 108.(1) . . ?
C25 C24 C27 112.(1) . . ?
C26 C24 C27 112.(1) . . ?
C28 C29 C30 123.4(6) . . ?
C28 C29 C33 119.6(6) . . ?
C30 C29 C33 116.6(5) . . ?
C29 C30 C31 131.1(6) . . ?
C30 C31 C32 127.8(6) . . ?
C30 C31 C34 115.0(6) . . ?
C32 C31 C34 117.1(6) . . ?

loop_
_geom_bond_atom_site_label_1
_geom_bond_atom_site_label_2
_geom_bond_distance
_geom_bond_site_symmetry_2
_geom_bond_publ_flag
Zr1 N1 2.069(4) . ?
Zr1 N2 2.043(4) . ?
Zr1 C6 2.224(5) . ?
Zr1 C23 2.444(5) . ?
Zr1 C28 2.552(6) . ?
Zr1 C29 2.577(5) . ?
Zr1 C30 2.525(6) . ?
Zr1 C31 2.691(5) . ?
Zr1 C32 2.768(6) . ?
N1 C7 1.479(6) . ?
N1 C16 1.457(7) . ?
N2 C6 1.422(6) . ?
N2 C19 1.476(7) . ?
N3 C23 1.143(7) . ?
N3 C24 1.474(7) . ?
C1 C2 1.541(7) . ?
C1 C7 1.536(7) . ?
C2 C3 1.520(7) . ?
C2 C6 1.576(7) . ?
C2 C8 1.520(8) . ?
C3 C4 1.339(8) . ?
C4 C5 1.520(8) . ?
C4 C9 1.487(8) . ?
C5 C6 1.554(7) . ?
C7 C10 1.533(7) . ?
C10 C11 1.397(7) . ?
C10 C15 1.376(8) . ?
C11 C12 1.405(9) . ?
C12 C13 1.36(1) . ?
C13 C14 1.382(9) . ?
C14 C15 1.391(8) . ?
C16 C17 1.541(8) . ?
C16 C18 1.527(8) . ?
C19 C20 1.538(7) . ?
C19 C21 1.525(8) . ?
C19 C22 1.532(8) . ?
C24 C25 1.45(1) . ?
C24 C26 1.46(1) . ?
C24 C27 1.41(1) . ?
C28 C29 1.390(9) . ?
C29 C30 1.434(8) . ?
C29 C33 1.503(9) . ?
C30 C31 1.431(9) . ?
C31 C32 1.358(9) . ?
C31 C34 1.515(8) . ?

loop_
_geom_torsion_atom_site_label_1
_geom_torsion_atom_site_label_2
_geom_torsion_atom_site_label_3
_geom_torsion_atom_site_label_4
_geom_torsion
_geom_torsion_site_symmetry_1
_geom_torsion_site_symmetry_2
_geom_torsion_site_symmetry_3
_geom_torsion_site_symmetry_4
_geom_torsion_publ_flag
C16 N1 C7 C1 -166.70(42) . . . . ?
C16 N1 C7 C10 70.65(54) . . . . ?
C7 N1 C16 C17 -72.73(57) . . . . ?
C7 N1 C16 C18 56.46(59) . . . . ?
C19 N2 C6 C2 -85.57(64) . . . . ?
C19 N2 C6 C5 40.69(72) . . . . ?
C6 N2 C19 C20 -53.50(69) . . . . ?
C6 N2 C19 C21 -171.84(49) . . . . ?
C6 N2 C19 C22 69.74(67) . . . . ?
C7 C1 C2 C3 169.67(44) . . . . ?
C7 C1 C2 C6 -75.83(56) . . . . ?
C7 C1 C2 C8 48.68(59) . . . . ?
C2 C1 C7 N1 41.84(60) . . . . ?
C2 C1 C7 C10 167.72(42) . . . . ?
C1 C2 C3 C4 144.53(49) . . . . ?
C6 C2 C3 C4 23.60(57) . . . . ?
C8 C2 C3 C4 -93.12(55) . . . . ?
C1 C2 C6 N2 -22.67(65) . . . . ?
C1 C2 C6 C5 -157.34(43) . . . . ?
C3 C2 C6 N2 100.37(50) . . . . ?
C3 C2 C6 C5 -34.29(47) . . . . ?
C8 C2 C6 N2 -146.16(46) . . . . ?
C8 C2 C6 C5 79.17(50) . . . . ?
C2 C3 C4 C5 -1.92(64) . . . . ?
C2 C3 C4 C9 174.93(54) . . . . ?
C3 C4 C5 C6 -21.09(58) . . . . ?
C9 C4 C5 C6 161.83(50) . . . . ?
C4 C5 C6 N2 -100.43(50) . . . . ?
C4 C5 C6 C2 33.87(48) . . . . ?
N1 C7 C10 C11 -128.27(53) . . . . ?
N1 C7 C10 C15 53.71(66) . . . . ?
C1 C7 C10 C11 105.05(56) . . . . ?
C1 C7 C10 C15 -72.97(60) . . . . ?
C7 C10 C11 C12 -177.63(54) . . . . ?
C15 C10 C11 C12 0.42(86) . . . . ?
C7 C10 C15 C14 179.08(55) . . . . ?
C11 C10 C15 C14 1.01(87) . . . . ?
C10 C11 C12 C13 -1.63(100) . . . . ?
C11 C12 C13 C14 1.37(110) . . . . ?
C12 C13 C14 C15 0.08(111) . . . . ?
C13 C14 C15 C10 -1.29(100) . . . . ?
C28 C29 C30 C31 -9.02(93) . . . . ?
C33 C29 C30 C31 177.41(56) . . . . ?
C29 C30 C31 C32 7.13(98) . . . . ?
C29 C30 C31 C34 -176.90(55) . . . . ?
